data_7720501
loop_
_publ_author_name
'Dubrawski, Zachary'
'A&#xef;ssiou, Samy'
'Jeanneau, Erwann'
'Thieuleux, Chlo&#xe9;'
'Camp, Cl&#xe9;ment'

_publ_section_title
;
 Visible-light driven H<sub>2</sub> reductive elimination unlocks
 reactivity in polyhydrido niobium iridium clusters.
;
_journal_issue 2
_journal_name_full 'Dalton transactions (Cambridge, England : 2003)'
_journal_page_first 620
_journal_page_last 629
_journal_paper_doi 10.1039/d5dt02432c
_journal_volume 55
_journal_year 2026
_chemical_formula_moiety 'C33 H51 Ir3 N Nb O2, C5 H12'
_chemical_formula_sum 'C38 H63 Ir3 N Nb O2'
_chemical_formula_weight 1235.40
_space_group_crystal_system triclinic
_space_group_IT_number 2
_space_group_name_Hall '-P 1'
_space_group_name_H-M_alt 'P -1'
_atom_sites_solution_hydrogens geom
_atom_sites_solution_primary dual
_audit_creation_date 2025-06-23
_audit_creation_method
;
Olex2 1.5-ac6-020
(compiled 2024.02.14 svn.r2f8d729c for Rigaku Oxford Diffraction, GUI svn.r6966)
;
_audit_update_record
;
2025-09-11 deposited with the CCDC.	2025-11-20 downloaded from the CCDC.
;
_cell_angle_alpha 73.274(2)
_cell_angle_beta 86.167(2)
_cell_angle_gamma 79.895(2)
_cell_formula_units_Z 2
_cell_length_a 11.1224(3)
_cell_length_b 11.6146(3)
_cell_length_c 16.8916(4)
_cell_measurement_reflns_used 22237
_cell_measurement_temperature 100.00(11)
_cell_measurement_theta_max 30.3680
_cell_measurement_theta_min 3.0360
_cell_volume 2057.05(9)
_computing_cell_refinement 'CrysAlisPro 1.171.44.111a (Rigaku OD, 2025)'
_computing_data_collection 'CrysAlisPro system (CCD 44.114a 64-bit (release 13-06-2025))'
_computing_data_reduction 'CrysAlisPro 1.171.44.111a (Rigaku OD, 2025)'
_computing_molecular_graphics 'Olex2 1.5-ac6-020 (Dolomanov et al., 2009)'
_computing_publication_material 'Olex2 1.5-ac6-020 (Dolomanov et al., 2009)'
_computing_structure_refinement 'SHELXL 2018/3 (Sheldrick, 2015)'
_computing_structure_solution 'SHELXT 2018/2 (Sheldrick, 2018)'
_diffrn_ambient_environment N~2~
_diffrn_ambient_temperature 100.00(11)
_diffrn_detector 'Hybrid Pixel Array Detector'
_diffrn_detector_area_resol_mean 10.0000
_diffrn_detector_type 'HyPix-Arc 100'
_diffrn_measured_fraction_theta_full 0.997
_diffrn_measured_fraction_theta_max 0.841
_diffrn_measurement_details
;
List of Runs (angles in degrees, time in seconds):

  # Type    Start    End  Width  t~exp~   \w     \q     \k     \f   Frames
#--------------------------------------------------------------------------
  1  \w    -72.00  15.00   0.50   12.71    --    6.43 -51.00  19.00  174
  2  \w     -5.00  85.00   0.50   12.71    --    6.43  51.00 165.00  180
  3  \w     -3.00  74.00   0.50   12.71    --   -5.33  19.00-180.00  154
  4  \w    -84.00 -40.00   0.50   12.71    --   -5.33 -19.00 -90.00   88
  5  \w    -20.00  38.00   0.50   12.71    --   -5.33  57.00  90.00  116
  6  \w    -26.00  19.00   0.50   12.71    --   -5.33 -77.00-180.00   90
  7  \w    -26.00  19.00   0.50   12.71    --   -5.33 -77.00   0.00   90
  8  \w    -26.00  19.00   0.50   12.71    --   -5.33 -77.00 -60.00   90
  9  \w    -73.00 -40.00   0.50   12.71    --    6.43 -19.00-120.00   66
 10  \w     -7.00  42.00   0.50   12.71    --    6.43 -99.00  90.00   98
 11  \w    -73.00 -40.00   0.50   12.71    --    6.43 -19.00  30.00   66
 12  \w     -8.00  38.00   0.50   12.71    --    6.43  57.00 -30.00   92
 13  \w    -72.00  15.00   0.50   12.71    --    6.43 -51.00  19.00  174
 14  \w    -73.00 -48.00   0.50   12.71    --    6.43 -19.00-150.00   50
 15  \w     -7.00  42.00   0.50   12.71    --    6.43 -99.00 -60.00   98
;
_diffrn_measurement_device 'four-circle diffractometer'
_diffrn_measurement_device_type 'XtaLAB Synergy, Dualflex, HyPix-Arc 100'
_diffrn_measurement_method '\w scans'
_diffrn_orient_matrix_type 'CrysAlisPro convention (1999,Acta A55,543-557)'
_diffrn_orient_matrix_UB_11 -0.0594741000
_diffrn_orient_matrix_UB_12 0.0345361000
_diffrn_orient_matrix_UB_13 -0.0010790000
_diffrn_orient_matrix_UB_21 0.0182995000
_diffrn_orient_matrix_UB_22 0.0295302000
_diffrn_orient_matrix_UB_23 0.0274706000
_diffrn_orient_matrix_UB_31 0.0180351000
_diffrn_orient_matrix_UB_32 0.0459688000
_diffrn_orient_matrix_UB_33 -0.0341654000
_diffrn_radiation_monochromator mirror
_diffrn_radiation_probe x-ray
_diffrn_radiation_type 'Mo K\a'
_diffrn_radiation_wavelength 0.71073
_diffrn_reflns_av_R_equivalents 0.0653
_diffrn_reflns_av_unetI/netI 0.0509
_diffrn_reflns_Laue_measured_fraction_full 0.997
_diffrn_reflns_Laue_measured_fraction_max 0.841
_diffrn_reflns_limit_h_max 15
_diffrn_reflns_limit_h_min -13
_diffrn_reflns_limit_k_max 14
_diffrn_reflns_limit_k_min -16
_diffrn_reflns_limit_l_max 23
_diffrn_reflns_limit_l_min -21
_diffrn_reflns_number 53801
_diffrn_reflns_point_group_measured_fraction_full 0.997
_diffrn_reflns_point_group_measured_fraction_max 0.841
_diffrn_reflns_theta_full 25.242
_diffrn_reflns_theta_max 30.302
_diffrn_reflns_theta_min 2.960
_diffrn_source 'micro-focus sealed X-ray tube'
_diffrn_source_type 'PhotonJet (Mo) X-ray Source'
_exptl_absorpt_coefficient_mu 9.975
_exptl_absorpt_correction_T_max 1.000
_exptl_absorpt_correction_T_min 0.161
_exptl_absorpt_correction_type gaussian
_exptl_absorpt_process_details
;
CrysAlisPro 1.171.44.111a (Rigaku Oxford Diffraction, 2025)
Numerical absorption correction based on gaussian integration over
a multifaceted crystal model
Empirical absorption correction using spherical harmonics,
implemented in SCALE3 ABSPACK scaling algorithm.
;
_exptl_crystal_colour brown
_exptl_crystal_colour_primary brown
_exptl_crystal_density_diffrn 1.995
_exptl_crystal_description needle
_exptl_crystal_F_000 1172
_exptl_crystal_size_max 0.273
_exptl_crystal_size_mid 0.05
_exptl_crystal_size_min 0.041
_refine_diff_density_max 2.987
_refine_diff_density_min -2.006
_refine_diff_density_rms 0.293
_refine_ls_extinction_method none
_refine_ls_goodness_of_fit_ref 1.144
_refine_ls_hydrogen_treatment constr
_refine_ls_matrix_type full
_refine_ls_number_parameters 425
_refine_ls_number_reflns 10372
_refine_ls_number_restraints 0
_refine_ls_restrained_S_all 1.144
_refine_ls_R_factor_all 0.0696
_refine_ls_R_factor_gt 0.0500
_refine_ls_shift/su_max 0.001
_refine_ls_shift/su_mean 0.000
_refine_ls_structure_factor_coef Fsqd
_refine_ls_weighting_details 'w=1/[\s^2^(Fo^2^)+(0.0177P)^2^+60.0579P] where P=(Fo^2^+2Fc^2^)/3'
_refine_ls_weighting_scheme calc
_refine_ls_wR_factor_gt 0.1146
_refine_ls_wR_factor_ref 0.1214
_reflns_Friedel_coverage 0.000
_reflns_number_gt 8279
_reflns_number_total 10372
_reflns_threshold_expression 'I > 2\s(I)'
_cod_data_source_file d5dt02432c2.cif
_cod_data_source_block zd492_autored
_cod_database_code 7720501
_shelx_shelxl_version_number 2018/3
_chemical_oxdiff_formula 'C36 H63 Ir3 Nb1 N1 O2'
_shelx_space_group_comment
;
The symmetry employed for this shelxl refinement is uniquely defined
by the following loop, which should always be used as a source of
symmetry information in preference to the above space-group names.
They are only intended as comments.
;
_shelx_estimated_absorpt_t_max 0.685
_shelx_estimated_absorpt_t_min 0.172
_diffrn_oxdiff_digest_od_ed
;

;
_olex2_refinement_description
;
1. Fixed Uiso
 At 1.2 times of:
  All C(H,H) groups
 At 1.5 times of:
  All C(H,H,H) groups
2.a Secondary CH2 refined with riding coordinates:
 C35(H35A,H35B), C36(H36A,H36B), C37(H37A,H37B)
2.b Idealised Me refined as rotating group:
 C2(H2A,H2B,H2C), C3(H3A,H3B,H3C), C9(H9A,H9B,H9C), C10(H10A,H10B,H10C),
 C11(H11A,H11B,H11C), C12(H12A,H12B,H12C), C13(H13A,H13B,H13C), C19(H19A,H19B,
 H19C), C20(H20A,H20B,H20C), C21(H21A,H21B,H21C), C22(H22A,H22B,H22C), C23(H23A,
 H23B,H23C), C29(H29A,H29B,H29C), C30(H30A,H30B,H30C), C31(H31A,H31B,H31C),
 C32(H32A,H32B,H32C), C33(H33A,H33B,H33C), C34(H34A,H34B,H34C), C38(H38A,H38B,
 H38C)
;
_olex2_exptl_crystal_mounting_method 'The crystal was mounted on a MITIGEN holder in perfluoroether oil'
_olex2_submission_original_sample_id ZD492
_olex2_submission_special_instructions 'No special instructions were received'
_oxdiff_exptl_absorpt_empirical_details
;
Empirical correction (ABSPACK) includes:
- Absorption correction using spherical harmonics
- Frame scaling
;
_oxdiff_exptl_absorpt_empirical_full_max 1.777
_oxdiff_exptl_absorpt_empirical_full_min 0.655

loop_
_space_group_symop_operation_xyz
'x, y, z'
'-x, -y, -z'

loop_
_atom_site_label
_atom_site_type_symbol
_atom_site_fract_x
_atom_site_fract_y
_atom_site_fract_z
_atom_site_U_iso_or_equiv
_atom_site_adp_type
_atom_site_occupancy
_atom_site_site_symmetry_order
_atom_site_calc_flag
_atom_site_refinement_flags_posn
_atom_site_refinement_flags_adp
_atom_site_refinement_flags_occupancy
_atom_site_disorder_assembly
_atom_site_disorder_group
Ir1 Ir 0.07574(4) 0.21768(4) 0.88610(3) 0.02117(10) Uani 1 1 d . . . . .
Ir2 Ir 0.29050(3) 0.27733(4) 0.66026(2) 0.01793(9) Uani 1 1 d . . . . .
Ir3 Ir 0.17802(3) 0.07623(4) 0.68606(2) 0.01695(9) Uani 1 1 d . . . . .
Nb1 Nb 0.24967(7) 0.12329(8) 0.79873(5) 0.01626(18) Uani 1 1 d . . . . .
O1 O 0.3347(6) -0.0468(6) 0.8862(4) 0.0210(15) Uani 1 1 d . . . . .
O2 O 0.4438(6) 0.0948(7) 0.8287(4) 0.0210(15) Uani 1 1 d . . . . .
N1 N 0.5318(8) -0.0734(8) 0.9273(5) 0.0224(18) Uani 1 1 d . . . . .
C1 C 0.4367(9) -0.0086(10) 0.8802(6) 0.021(2) Uani 1 1 d . . . . .
C2 C 0.5225(10) -0.1892(10) 0.9881(7) 0.027(2) Uani 1 1 d . . . . .
H2A H 0.440274 -0.208262 0.987308 0.041 Uiso 1 1 calc R U . . .
H2B H 0.538280 -0.183796 1.043201 0.041 Uiso 1 1 calc R U . . .
H2C H 0.582781 -0.253632 0.974776 0.041 Uiso 1 1 calc R U . . .
C3 C 0.6492(10) -0.0311(12) 0.9170(7) 0.031(3) Uani 1 1 d . . . . .
H3A H 0.711173 -0.090164 0.899227 0.046 Uiso 1 1 calc R U . . .
H3B H 0.672792 -0.022817 0.969681 0.046 Uiso 1 1 calc R U . . .
H3C H 0.642574 0.048071 0.875094 0.046 Uiso 1 1 calc R U . . .
C4 C -0.0702(10) 0.3000(10) 0.9649(7) 0.024(2) Uani 1 1 d . . . . .
C5 C 0.0422(9) 0.3458(10) 0.9670(7) 0.024(2) Uani 1 1 d . . . . .
C6 C 0.0715(9) 0.4108(10) 0.8845(7) 0.026(2) Uani 1 1 d . . . . .
C7 C -0.0197(10) 0.4091(10) 0.8310(7) 0.028(2) Uani 1 1 d . . . . .
C8 C -0.1073(10) 0.3384(10) 0.8800(7) 0.028(2) Uani 1 1 d . . . . .
C9 C -0.1364(12) 0.2292(13) 1.0360(8) 0.038(3) Uani 1 1 d . . . . .
H9A H -0.199938 0.284605 1.055946 0.057 Uiso 1 1 calc R U . . .
H9B H -0.078953 0.185673 1.080538 0.057 Uiso 1 1 calc R U . . .
H9C H -0.174111 0.170281 1.018797 0.057 Uiso 1 1 calc R U . . .
C10 C 0.1076(11) 0.3351(11) 1.0441(8) 0.034(3) Uani 1 1 d . . . . .
H10A H 0.094453 0.259996 1.086180 0.051 Uiso 1 1 calc R U . . .
H10B H 0.075966 0.405376 1.064833 0.051 Uiso 1 1 calc R U . . .
H10C H 0.195232 0.332737 1.031843 0.051 Uiso 1 1 calc R U . . .
C11 C 0.1763(12) 0.4842(12) 0.8600(9) 0.039(3) Uani 1 1 d . . . . .
H11A H 0.194129 0.498304 0.800706 0.058 Uiso 1 1 calc R U . . .
H11B H 0.249093 0.438759 0.891294 0.058 Uiso 1 1 calc R U . . .
H11C H 0.152778 0.562673 0.872357 0.058 Uiso 1 1 calc R U . . .
C12 C -0.0315(14) 0.4780(12) 0.7409(8) 0.044(3) Uani 1 1 d . . . . .
H12A H -0.087645 0.443886 0.715073 0.065 Uiso 1 1 calc R U . . .
H12B H 0.048863 0.470883 0.713490 0.065 Uiso 1 1 calc R U . . .
H12C H -0.063329 0.564057 0.735447 0.065 Uiso 1 1 calc R U . . .
C13 C -0.2251(11) 0.3195(16) 0.8508(9) 0.050(4) Uani 1 1 d . . . . .
H13A H -0.288965 0.388716 0.852325 0.074 Uiso 1 1 calc R U . . .
H13B H -0.249053 0.244317 0.887016 0.074 Uiso 1 1 calc R U . . .
H13C H -0.214050 0.313244 0.794082 0.074 Uiso 1 1 calc R U . . .
C14 C 0.3849(10) 0.4343(10) 0.5945(7) 0.025(2) Uani 1 1 d . . . . .
C15 C 0.4676(9) 0.3423(9) 0.6528(7) 0.023(2) Uani 1 1 d . . . . .
C16 C 0.4912(9) 0.2315(10) 0.6255(6) 0.023(2) Uani 1 1 d . . . . .
C17 C 0.4186(9) 0.2580(10) 0.5528(7) 0.023(2) Uani 1 1 d . . . . .
C18 C 0.3600(9) 0.3823(10) 0.5328(7) 0.023(2) Uani 1 1 d . . . . .
C19 C 0.3473(12) 0.5650(11) 0.5938(8) 0.036(3) Uani 1 1 d . . . . .
H19A H 0.260408 0.590677 0.580746 0.055 Uiso 1 1 calc R U . . .
H19B H 0.395622 0.616013 0.551847 0.055 Uiso 1 1 calc R U . . .
H19C H 0.361206 0.573888 0.648244 0.055 Uiso 1 1 calc R U . . .
C20 C 0.5272(12) 0.3594(13) 0.7247(7) 0.038(3) Uani 1 1 d . . . . .
H20A H 0.471620 0.416384 0.748565 0.057 Uiso 1 1 calc R U . . .
H20B H 0.602789 0.392192 0.705810 0.057 Uiso 1 1 calc R U . . .
H20C H 0.546153 0.280748 0.766593 0.057 Uiso 1 1 calc R U . . .
C21 C 0.5809(10) 0.1196(11) 0.6600(8) 0.031(3) Uani 1 1 d . . . . .
H21A H 0.606970 0.119672 0.714275 0.046 Uiso 1 1 calc R U . . .
H21B H 0.651990 0.117728 0.622612 0.046 Uiso 1 1 calc R U . . .
H21C H 0.542754 0.047548 0.665913 0.046 Uiso 1 1 calc R U . . .
C22 C 0.4253(11) 0.1726(10) 0.5017(7) 0.027(2) Uani 1 1 d . . . . .
H22A H 0.417189 0.091231 0.537424 0.041 Uiso 1 1 calc R U . . .
H22B H 0.504020 0.169171 0.472024 0.041 Uiso 1 1 calc R U . . .
H22C H 0.358960 0.200959 0.461747 0.041 Uiso 1 1 calc R U . . .
C23 C 0.2850(11) 0.4487(11) 0.4569(7) 0.032(3) Uani 1 1 d . . . . .
H23A H 0.268711 0.390023 0.429000 0.049 Uiso 1 1 calc R U . . .
H23B H 0.330234 0.508137 0.419190 0.049 Uiso 1 1 calc R U . . .
H23C H 0.207538 0.491167 0.473321 0.049 Uiso 1 1 calc R U . . .
C24 C 0.0825(9) -0.0655(10) 0.6661(7) 0.024(2) Uani 1 1 d . . . . .
C25 C 0.1222(9) -0.0092(10) 0.5837(6) 0.022(2) Uani 1 1 d . . . . .
C26 C 0.0691(9) 0.1115(10) 0.5609(7) 0.023(2) Uani 1 1 d . . . . .
C27 C -0.0102(9) 0.1365(10) 0.6278(7) 0.023(2) Uani 1 1 d . . . . .
C28 C -0.0038(9) 0.0232(10) 0.6932(6) 0.021(2) Uani 1 1 d . . . . .
C29 C 0.1101(10) -0.2006(10) 0.7115(8) 0.030(2) Uani 1 1 d . . . . .
H29A H 0.188675 -0.236300 0.691836 0.044 Uiso 1 1 calc R U . . .
H29B H 0.045456 -0.241586 0.700996 0.044 Uiso 1 1 calc R U . . .
H29C H 0.113800 -0.210937 0.771019 0.044 Uiso 1 1 calc R U . . .
C30 C 0.2100(10) -0.0735(12) 0.5314(7) 0.031(3) Uani 1 1 d . . . . .
H30A H 0.257356 -0.015264 0.494605 0.047 Uiso 1 1 calc R U . . .
H30B H 0.163773 -0.106860 0.498272 0.047 Uiso 1 1 calc R U . . .
H30C H 0.265520 -0.139853 0.567481 0.047 Uiso 1 1 calc R U . . .
C31 C 0.0793(11) 0.2050(12) 0.4793(7) 0.032(3) Uani 1 1 d . . . . .
H31A H 0.101048 0.278275 0.488462 0.047 Uiso 1 1 calc R U . . .
H31B H 0.000844 0.225928 0.451157 0.047 Uiso 1 1 calc R U . . .
H31C H 0.142628 0.171822 0.444914 0.047 Uiso 1 1 calc R U . . .
C32 C -0.0953(10) 0.2525(10) 0.6261(7) 0.028(2) Uani 1 1 d . . . . .
H32A H -0.125090 0.250551 0.682325 0.043 Uiso 1 1 calc R U . . .
H32B H -0.164609 0.261097 0.590804 0.043 Uiso 1 1 calc R U . . .
H32C H -0.051778 0.321811 0.604045 0.043 Uiso 1 1 calc R U . . .
C33 C -0.0850(10) 0.0025(11) 0.7672(7) 0.027(2) Uani 1 1 d . . . . .
H33A H -0.043840 -0.063551 0.812063 0.041 Uiso 1 1 calc R U . . .
H33B H -0.160626 -0.019873 0.753941 0.041 Uiso 1 1 calc R U . . .
H33C H -0.104419 0.077225 0.784714 0.041 Uiso 1 1 calc R U . . .
C34 C 0.7278(14) 0.7746(14) 0.7141(10) 0.050(4) Uani 1 1 d . . . . .
H34A H 0.692534 0.849741 0.673218 0.074 Uiso 1 1 calc R U . . .
H34B H 0.751839 0.709693 0.687020 0.074 Uiso 1 1 calc R U . . .
H34C H 0.799653 0.788561 0.738291 0.074 Uiso 1 1 calc R U . . .
C35 C 0.6351(13) 0.7379(16) 0.7807(10) 0.052(4) Uani 1 1 d . . . . .
H35A H 0.673877 0.666062 0.823880 0.062 Uiso 1 1 calc R U . . .
H35B H 0.609777 0.805116 0.806384 0.062 Uiso 1 1 calc R U . . .
C36 C 0.5253(12) 0.7079(15) 0.7520(9) 0.047(3) Uani 1 1 d . . . . .
H36A H 0.550458 0.638097 0.728619 0.056 Uiso 1 1 calc R U . . .
H36B H 0.489054 0.778278 0.706804 0.056 Uiso 1 1 calc R U . . .
C37 C 0.4280(12) 0.6761(14) 0.8182(9) 0.044(3) Uani 1 1 d . . . . .
H37A H 0.357508 0.660434 0.792306 0.053 Uiso 1 1 calc R U . . .
H37B H 0.399468 0.747840 0.839017 0.053 Uiso 1 1 calc R U . . .
C38 C 0.4672(15) 0.5663(15) 0.8919(10) 0.055(4) Uani 1 1 d . . . . .
H38A H 0.500194 0.495335 0.872108 0.082 Uiso 1 1 calc R U . . .
H38B H 0.396528 0.548713 0.928434 0.082 Uiso 1 1 calc R U . . .
H38C H 0.530179 0.584246 0.922352 0.082 Uiso 1 1 calc R U . . .

loop_
_atom_site_aniso_label
_atom_site_aniso_U_11
_atom_site_aniso_U_22
_atom_site_aniso_U_33
_atom_site_aniso_U_23
_atom_site_aniso_U_13
_atom_site_aniso_U_12
Ir1 0.01682(19) 0.0236(2) 0.0238(2) -0.00807(16) 0.00010(14) -0.00288(15)
Ir2 0.01333(17) 0.02026(19) 0.0206(2) -0.00484(15) -0.00211(13) -0.00470(14)
Ir3 0.01221(17) 0.02039(19) 0.01918(19) -0.00558(14) -0.00270(13) -0.00415(14)
Nb1 0.0108(4) 0.0207(4) 0.0183(4) -0.0062(3) -0.0023(3) -0.0033(3)
O1 0.014(3) 0.024(4) 0.026(4) -0.005(3) -0.004(3) -0.006(3)
O2 0.012(3) 0.029(4) 0.021(4) -0.004(3) -0.005(3) -0.006(3)
N1 0.016(4) 0.026(5) 0.025(5) -0.005(4) -0.005(3) -0.005(3)
C1 0.016(5) 0.028(5) 0.020(5) -0.008(4) -0.003(4) -0.003(4)
C2 0.025(5) 0.027(6) 0.026(6) -0.004(5) -0.009(4) 0.003(4)
C3 0.022(5) 0.048(7) 0.023(6) -0.008(5) -0.005(4) -0.010(5)
C4 0.023(5) 0.024(5) 0.025(6) -0.008(4) 0.002(4) -0.006(4)
C5 0.012(5) 0.028(6) 0.038(6) -0.017(5) 0.002(4) -0.003(4)
C6 0.018(5) 0.031(6) 0.037(6) -0.018(5) 0.006(4) -0.009(4)
C7 0.028(6) 0.025(6) 0.030(6) -0.008(5) -0.003(5) 0.000(4)
C8 0.024(5) 0.029(6) 0.037(6) -0.023(5) -0.002(5) 0.001(4)
C9 0.032(6) 0.051(8) 0.038(7) -0.023(6) 0.011(5) -0.013(6)
C10 0.027(6) 0.034(7) 0.043(7) -0.018(6) -0.009(5) 0.004(5)
C11 0.032(7) 0.032(7) 0.049(8) -0.008(6) 0.005(6) -0.005(5)
C12 0.051(8) 0.031(7) 0.040(8) -0.001(6) -0.006(6) 0.004(6)
C13 0.021(6) 0.083(11) 0.052(9) -0.038(8) -0.007(6) 0.008(7)
C14 0.026(5) 0.021(5) 0.025(6) -0.004(4) 0.002(4) -0.005(4)
C15 0.019(5) 0.020(5) 0.033(6) -0.007(4) -0.003(4) -0.009(4)
C16 0.020(5) 0.030(6) 0.016(5) -0.002(4) 0.003(4) -0.009(4)
C17 0.019(5) 0.028(6) 0.024(5) -0.008(4) -0.002(4) -0.009(4)
C18 0.015(5) 0.022(5) 0.029(6) -0.001(4) -0.004(4) -0.003(4)
C19 0.040(7) 0.023(6) 0.044(7) -0.002(5) 0.006(6) -0.011(5)
C20 0.045(7) 0.056(8) 0.026(6) -0.016(6) -0.003(5) -0.035(6)
C21 0.016(5) 0.031(6) 0.039(7) -0.005(5) 0.002(4) 0.004(4)
C22 0.031(6) 0.030(6) 0.031(6) -0.019(5) 0.003(5) -0.016(5)
C23 0.033(6) 0.032(6) 0.026(6) 0.005(5) -0.007(5) -0.010(5)
C24 0.015(5) 0.034(6) 0.027(6) -0.007(5) -0.007(4) -0.012(4)
C25 0.020(5) 0.031(6) 0.021(5) -0.014(4) -0.002(4) -0.008(4)
C26 0.016(5) 0.029(6) 0.024(5) -0.005(4) -0.009(4) -0.006(4)
C27 0.010(4) 0.029(6) 0.029(6) -0.006(4) -0.007(4) -0.006(4)
C28 0.017(5) 0.025(5) 0.025(5) -0.012(4) -0.006(4) -0.003(4)
C29 0.026(6) 0.026(6) 0.040(7) -0.012(5) -0.002(5) -0.004(5)
C30 0.025(6) 0.048(7) 0.032(6) -0.026(6) 0.008(5) -0.015(5)
C31 0.028(6) 0.042(7) 0.022(6) 0.003(5) -0.008(4) -0.014(5)
C32 0.019(5) 0.029(6) 0.038(7) -0.007(5) -0.007(4) -0.005(4)
C33 0.020(5) 0.044(7) 0.019(5) -0.009(5) 0.003(4) -0.011(5)
C34 0.046(8) 0.049(9) 0.058(10) -0.022(7) -0.005(7) -0.008(7)
C35 0.043(8) 0.073(11) 0.053(9) -0.041(8) 0.012(7) -0.012(8)
C36 0.033(7) 0.068(10) 0.042(8) -0.018(7) 0.002(6) -0.010(7)
C37 0.029(7) 0.059(9) 0.049(8) -0.021(7) -0.002(6) -0.007(6)
C38 0.048(9) 0.065(10) 0.061(10) -0.030(8) 0.000(7) -0.013(8)

loop_
_atom_type_symbol
_atom_type_description
_atom_type_scat_dispersion_real
_atom_type_scat_dispersion_imag
_atom_type_scat_source
C C 0.0033 0.0016 'International Tables Vol C Tables 4.2.6.8 and 6.1.1.4'
H H 0.0000 0.0000 'International Tables Vol C Tables 4.2.6.8 and 6.1.1.4'
Ir Ir -1.4442 7.9887 'International Tables Vol C Tables 4.2.6.8 and 6.1.1.4'
N N 0.0061 0.0033 'International Tables Vol C Tables 4.2.6.8 and 6.1.1.4'
Nb Nb -2.0727 0.6215 'International Tables Vol C Tables 4.2.6.8 and 6.1.1.4'
O O 0.0106 0.0060 'International Tables Vol C Tables 4.2.6.8 and 6.1.1.4'

loop_
_exptl_crystal_face_index_h
_exptl_crystal_face_index_k
_exptl_crystal_face_index_l
_exptl_crystal_face_perp_dist
0 1 2 0.0212
0 -1 -2 0.0193
-16 -3 -1 0.1500
16 3 0 0.1154
1 9 -15 0.0171
-1 -9 15 0.0258
0 -16 -4 0.0171
6 -8 -19 0.0361
-1 -2 -2 0.0775

loop_
_geom_angle_atom_site_label_1
_geom_angle_atom_site_label_2
_geom_angle_atom_site_label_3
_geom_angle
_geom_angle_site_symmetry_1
_geom_angle_site_symmetry_3
_geom_angle_publ_flag
C4 Ir1 Nb1 178.0(3) . . ?
C5 Ir1 Nb1 141.2(3) . . ?
C5 Ir1 C4 37.1(4) . . ?
C6 Ir1 Nb1 117.2(3) . . ?
C6 Ir1 C4 62.0(4) . . ?
C6 Ir1 C5 37.0(4) . . ?
C6 Ir1 C7 36.7(4) . . ?
C6 Ir1 C8 62.0(4) . . ?
C7 Ir1 Nb1 118.5(3) . . ?
C7 Ir1 C4 62.1(4) . . ?
C7 Ir1 C5 61.7(4) . . ?
C7 Ir1 C8 37.5(4) . . ?
C8 Ir1 Nb1 144.7(3) . . ?
C8 Ir1 C4 37.0(4) . . ?
C8 Ir1 C5 61.8(4) . . ?
Nb1 Ir2 Ir3 52.19(2) . . ?
C14 Ir2 Ir3 159.9(3) . . ?
C14 Ir2 Nb1 146.8(3) . . ?
C14 Ir2 C16 63.2(4) . . ?
C14 Ir2 C17 61.7(4) . . ?
C14 Ir2 C18 36.1(4) . . ?
C15 Ir2 Ir3 145.3(3) . . ?
C15 Ir2 Nb1 114.2(3) . . ?
C15 Ir2 C14 38.3(4) . . ?
C15 Ir2 C16 38.0(4) . . ?
C15 Ir2 C17 62.2(4) . . ?
C15 Ir2 C18 61.5(4) . . ?
C16 Ir2 Ir3 110.2(3) . . ?
C16 Ir2 Nb1 107.7(3) . . ?
C16 Ir2 C18 61.4(4) . . ?
C17 Ir2 Ir3 101.1(3) . . ?
C17 Ir2 Nb1 131.4(3) . . ?
C17 Ir2 C16 37.0(4) . . ?
C17 Ir2 C18 36.4(4) . . ?
C18 Ir2 Ir3 123.8(3) . . ?
C18 Ir2 Nb1 167.7(3) . . ?
Nb1 Ir3 Ir2 59.93(2) . . ?
Nb1 Ir3 C25 169.4(3) . . ?
Nb1 Ir3 C26 157.2(3) . . ?
C24 Ir3 Ir2 162.8(3) . . ?
C24 Ir3 Nb1 137.2(3) . . ?
C24 Ir3 C25 36.0(4) . . ?
C24 Ir3 C26 59.1(4) . . ?
C24 Ir3 C27 61.8(4) . . ?
C25 Ir3 Ir2 127.2(3) . . ?
C25 Ir3 C26 33.4(4) . . ?
C26 Ir3 Ir2 104.5(3) . . ?
C27 Ir3 Ir2 108.9(3) . . ?
C27 Ir3 Nb1 128.7(3) . . ?
C27 Ir3 C25 59.0(4) . . ?
C27 Ir3 C26 36.0(4) . . ?
C28 Ir3 Ir2 141.8(3) . . ?
C28 Ir3 Nb1 119.8(3) . . ?
C28 Ir3 C24 37.8(4) . . ?
C28 Ir3 C25 60.6(4) . . ?
C28 Ir3 C26 60.6(4) . . ?
C28 Ir3 C27 37.7(4) . . ?
Ir2 Nb1 Ir1 111.86(3) . . ?
Ir3 Nb1 Ir1 113.86(3) . . ?
Ir3 Nb1 Ir2 67.88(3) . . ?
O1 Nb1 Ir1 104.34(19) . . ?
O1 Nb1 Ir2 141.68(19) . . ?
O1 Nb1 Ir3 108.64(19) . . ?
O2 Nb1 Ir1 122.39(19) . . ?
O2 Nb1 Ir2 89.83(19) . . ?
O2 Nb1 Ir3 123.74(19) . . ?
O2 Nb1 O1 59.4(3) . . ?
C1 O1 Nb1 91.6(6) . . ?
C1 O2 Nb1 91.7(6) . . ?
C1 N1 C2 121.5(9) . . ?
C1 N1 C3 120.7(9) . . ?
C2 N1 C3 117.8(9) . . ?
O1 C1 N1 121.4(10) . . ?
O2 C1 O1 117.1(9) . . ?
O2 C1 N1 121.4(9) . . ?
N1 C2 H2A 109.5 . . ?
N1 C2 H2B 109.5 . . ?
N1 C2 H2C 109.5 . . ?
H2A C2 H2B 109.5 . . ?
H2A C2 H2C 109.5 . . ?
H2B C2 H2C 109.5 . . ?
N1 C3 H3A 109.5 . . ?
N1 C3 H3B 109.5 . . ?
N1 C3 H3C 109.5 . . ?
H3A C3 H3B 109.5 . . ?
H3A C3 H3C 109.5 . . ?
H3B C3 H3C 109.5 . . ?
C5 C4 Ir1 70.7(6) . . ?
C5 C4 C9 127.1(10) . . ?
C8 C4 Ir1 70.2(6) . . ?
C8 C4 C5 106.8(9) . . ?
C8 C4 C9 126.1(10) . . ?
C9 C4 Ir1 125.0(8) . . ?
C4 C5 Ir1 72.2(6) . . ?
C4 C5 C10 124.8(10) . . ?
C6 C5 Ir1 70.1(6) . . ?
C6 C5 C4 107.9(9) . . ?
C6 C5 C10 127.1(10) . . ?
C10 C5 Ir1 127.5(8) . . ?
C5 C6 Ir1 72.9(6) . . ?
C5 C6 C11 125.1(10) . . ?
C7 C6 Ir1 72.4(6) . . ?
C7 C6 C5 109.3(9) . . ?
C7 C6 C11 125.2(11) . . ?
C11 C6 Ir1 126.9(8) . . ?
C6 C7 Ir1 70.9(6) . . ?
C6 C7 C8 107.7(10) . . ?
C6 C7 C12 126.6(11) . . ?
C8 C7 Ir1 71.4(6) . . ?
C8 C7 C12 125.5(11) . . ?
C12 C7 Ir1 127.6(8) . . ?
C4 C8 Ir1 72.8(6) . . ?
C4 C8 C7 108.3(9) . . ?
C4 C8 C13 124.6(11) . . ?
C7 C8 Ir1 71.1(6) . . ?
C7 C8 C13 126.7(12) . . ?
C13 C8 Ir1 127.3(8) . . ?
C4 C9 H9A 109.5 . . ?
C4 C9 H9B 109.5 . . ?
C4 C9 H9C 109.5 . . ?
H9A C9 H9B 109.5 . . ?
H9A C9 H9C 109.5 . . ?
H9B C9 H9C 109.5 . . ?
C5 C10 H10A 109.5 . . ?
C5 C10 H10B 109.5 . . ?
C5 C10 H10C 109.5 . . ?
H10A C10 H10B 109.5 . . ?
H10A C10 H10C 109.5 . . ?
H10B C10 H10C 109.5 . . ?
C6 C11 H11A 109.5 . . ?
C6 C11 H11B 109.5 . . ?
C6 C11 H11C 109.5 . . ?
H11A C11 H11B 109.5 . . ?
H11A C11 H11C 109.5 . . ?
H11B C11 H11C 109.5 . . ?
C7 C12 H12A 109.5 . . ?
C7 C12 H12B 109.5 . . ?
C7 C12 H12C 109.5 . . ?
H12A C12 H12B 109.5 . . ?
H12A C12 H12C 109.5 . . ?
H12B C12 H12C 109.5 . . ?
C8 C13 H13A 109.5 . . ?
C8 C13 H13B 109.5 . . ?
C8 C13 H13C 109.5 . . ?
H13A C13 H13B 109.5 . . ?
H13A C13 H13C 109.5 . . ?
H13B C13 H13C 109.5 . . ?
C15 C14 Ir2 69.9(6) . . ?
C15 C14 C19 126.1(10) . . ?
C18 C14 Ir2 74.6(6) . . ?
C18 C14 C15 107.4(9) . . ?
C18 C14 C19 126.0(10) . . ?
C19 C14 Ir2 127.1(8) . . ?
C14 C15 Ir2 71.8(6) . . ?
C14 C15 C16 108.3(9) . . ?
C14 C15 C20 126.6(10) . . ?
C16 C15 Ir2 73.5(6) . . ?
C16 C15 C20 124.9(10) . . ?
C20 C15 Ir2 124.3(8) . . ?
C15 C16 Ir2 68.5(6) . . ?
C15 C16 C21 127.2(10) . . ?
C17 C16 Ir2 71.1(6) . . ?
C17 C16 C15 105.7(9) . . ?
C17 C16 C21 126.8(10) . . ?
C21 C16 Ir2 129.4(7) . . ?
C16 C17 Ir2 71.9(6) . . ?
C16 C17 C22 122.7(10) . . ?
C18 C17 Ir2 73.2(6) . . ?
C18 C17 C16 109.2(9) . . ?
C18 C17 C22 127.3(10) . . ?
C22 C17 Ir2 129.2(7) . . ?
C14 C18 Ir2 69.3(6) . . ?
C14 C18 C17 109.2(9) . . ?
C14 C18 C23 125.1(10) . . ?
C17 C18 Ir2 70.4(6) . . ?
C17 C18 C23 125.7(10) . . ?
C23 C18 Ir2 127.2(7) . . ?
C14 C19 H19A 109.5 . . ?
C14 C19 H19B 109.5 . . ?
C14 C19 H19C 109.5 . . ?
H19A C19 H19B 109.5 . . ?
H19A C19 H19C 109.5 . . ?
H19B C19 H19C 109.5 . . ?
C15 C20 H20A 109.5 . . ?
C15 C20 H20B 109.5 . . ?
C15 C20 H20C 109.5 . . ?
H20A C20 H20B 109.5 . . ?
H20A C20 H20C 109.5 . . ?
H20B C20 H20C 109.5 . . ?
C16 C21 H21A 109.5 . . ?
C16 C21 H21B 109.5 . . ?
C16 C21 H21C 109.5 . . ?
H21A C21 H21B 109.5 . . ?
H21A C21 H21C 109.5 . . ?
H21B C21 H21C 109.5 . . ?
C17 C22 H22A 109.5 . . ?
C17 C22 H22B 109.5 . . ?
C17 C22 H22C 109.5 . . ?
H22A C22 H22B 109.5 . . ?
H22A C22 H22C 109.5 . . ?
H22B C22 H22C 109.5 . . ?
C18 C23 H23A 109.5 . . ?
C18 C23 H23B 109.5 . . ?
C18 C23 H23C 109.5 . . ?
H23A C23 H23B 109.5 . . ?
H23A C23 H23C 109.5 . . ?
H23B C23 H23C 109.5 . . ?
C25 C24 Ir3 78.4(6) . . ?
C25 C24 C28 108.2(10) . . ?
C25 C24 C29 125.9(10) . . ?
C28 C24 Ir3 70.3(6) . . ?
C28 C24 C29 125.2(10) . . ?
C29 C24 Ir3 124.8(7) . . ?
C24 C25 Ir3 65.6(6) . . ?
C24 C25 C30 124.9(10) . . ?
C26 C25 Ir3 73.9(6) . . ?
C26 C25 C24 109.0(10) . . ?
C26 C25 C30 126.1(10) . . ?
C30 C25 Ir3 125.8(7) . . ?
C25 C26 Ir3 72.8(6) . . ?
C25 C26 C27 108.9(9) . . ?
C25 C26 C31 128.2(11) . . ?
C27 C26 Ir3 67.4(5) . . ?
C27 C26 C31 122.7(10) . . ?
C31 C26 Ir3 129.0(7) . . ?
C26 C27 Ir3 76.6(5) . . ?
C26 C27 C32 126.8(10) . . ?
C28 C27 Ir3 68.2(5) . . ?
C28 C27 C26 107.0(9) . . ?
C28 C27 C32 125.8(10) . . ?
C32 C27 Ir3 126.2(7) . . ?
C24 C28 Ir3 71.8(6) . . ?
C24 C28 C27 106.7(9) . . ?
C24 C28 C33 127.8(10) . . ?
C27 C28 Ir3 74.2(6) . . ?
C27 C28 C33 124.9(10) . . ?
C33 C28 Ir3 125.7(7) . . ?
C24 C29 H29A 109.5 . . ?
C24 C29 H29B 109.5 . . ?
C24 C29 H29C 109.5 . . ?
H29A C29 H29B 109.5 . . ?
H29A C29 H29C 109.5 . . ?
H29B C29 H29C 109.5 . . ?
C25 C30 H30A 109.5 . . ?
C25 C30 H30B 109.5 . . ?
C25 C30 H30C 109.5 . . ?
H30A C30 H30B 109.5 . . ?
H30A C30 H30C 109.5 . . ?
H30B C30 H30C 109.5 . . ?
C26 C31 H31A 109.5 . . ?
C26 C31 H31B 109.5 . . ?
C26 C31 H31C 109.5 . . ?
H31A C31 H31B 109.5 . . ?
H31A C31 H31C 109.5 . . ?
H31B C31 H31C 109.5 . . ?
C27 C32 H32A 109.5 . . ?
C27 C32 H32B 109.5 . . ?
C27 C32 H32C 109.5 . . ?
H32A C32 H32B 109.5 . . ?
H32A C32 H32C 109.5 . . ?
H32B C32 H32C 109.5 . . ?
C28 C33 H33A 109.5 . . ?
C28 C33 H33B 109.5 . . ?
C28 C33 H33C 109.5 . . ?
H33A C33 H33B 109.5 . . ?
H33A C33 H33C 109.5 . . ?
H33B C33 H33C 109.5 . . ?
H34A C34 H34B 109.5 . . ?
H34A C34 H34C 109.5 . . ?
H34B C34 H34C 109.5 . . ?
C35 C34 H34A 109.5 . . ?
C35 C34 H34B 109.5 . . ?
C35 C34 H34C 109.5 . . ?
C34 C35 H35A 108.7 . . ?
C34 C35 H35B 108.7 . . ?
H35A C35 H35B 107.6 . . ?
C36 C35 C34 114.3(13) . . ?
C36 C35 H35A 108.7 . . ?
C36 C35 H35B 108.7 . . ?
C35 C36 H36A 108.6 . . ?
C35 C36 H36B 108.6 . . ?
C35 C36 C37 114.8(12) . . ?
H36A C36 H36B 107.5 . . ?
C37 C36 H36A 108.6 . . ?
C37 C36 H36B 108.6 . . ?
C36 C37 H37A 108.4 . . ?
C36 C37 H37B 108.4 . . ?
C36 C37 C38 115.7(12) . . ?
H37A C37 H37B 107.4 . . ?
C38 C37 H37A 108.4 . . ?
C38 C37 H37B 108.4 . . ?
C37 C38 H38A 109.5 . . ?
C37 C38 H38B 109.5 . . ?
C37 C38 H38C 109.5 . . ?
H38A C38 H38B 109.5 . . ?
H38A C38 H38C 109.5 . . ?
H38B C38 H38C 109.5 . . ?

loop_
_geom_bond_atom_site_label_1
_geom_bond_atom_site_label_2
_geom_bond_distance
_geom_bond_site_symmetry_2
_geom_bond_publ_flag
Ir1 Nb1 2.6321(10) . ?
Ir1 C4 2.285(11) . ?
Ir1 C5 2.265(11) . ?
Ir1 C6 2.228(11) . ?
Ir1 C7 2.247(11) . ?
Ir1 C8 2.250(11) . ?
Ir2 Ir3 2.7526(5) . ?
Ir2 Nb1 2.5714(10) . ?
Ir2 C14 2.239(11) . ?
Ir2 C15 2.213(10) . ?
Ir2 C16 2.280(10) . ?
Ir2 C17 2.270(11) . ?
Ir2 C18 2.306(11) . ?
Ir3 Nb1 2.3474(9) . ?
Ir3 C24 2.221(10) . ?
Ir3 C25 2.389(10) . ?
Ir3 C26 2.403(10) . ?
Ir3 C27 2.281(9) . ?
Ir3 C28 2.201(10) . ?
Nb1 O1 2.198(7) . ?
Nb1 O2 2.197(6) . ?
O1 C1 1.278(12) . ?
O2 C1 1.276(13) . ?
N1 C1 1.343(13) . ?
N1 C2 1.455(14) . ?
N1 C3 1.456(14) . ?
C2 H2A 0.9800 . ?
C2 H2B 0.9800 . ?
C2 H2C 0.9800 . ?
C3 H3A 0.9800 . ?
C3 H3B 0.9800 . ?
C3 H3C 0.9800 . ?
C4 C5 1.449(14) . ?
C4 C8 1.440(16) . ?
C4 C9 1.478(16) . ?
C5 C6 1.427(16) . ?
C5 C10 1.498(16) . ?
C6 C7 1.408(16) . ?
C6 C11 1.529(16) . ?
C7 C8 1.446(17) . ?
C7 C12 1.505(17) . ?
C8 C13 1.502(17) . ?
C9 H9A 0.9800 . ?
C9 H9B 0.9800 . ?
C9 H9C 0.9800 . ?
C10 H10A 0.9800 . ?
C10 H10B 0.9800 . ?
C10 H10C 0.9800 . ?
C11 H11A 0.9800 . ?
C11 H11B 0.9800 . ?
C11 H11C 0.9800 . ?
C12 H12A 0.9800 . ?
C12 H12B 0.9800 . ?
C12 H12C 0.9800 . ?
C13 H13A 0.9800 . ?
C13 H13B 0.9800 . ?
C13 H13C 0.9800 . ?
C14 C15 1.459(15) . ?
C14 C18 1.409(16) . ?
C14 C19 1.500(16) . ?
C15 C16 1.464(15) . ?
C15 C20 1.498(15) . ?
C16 C17 1.444(14) . ?
C16 C21 1.487(15) . ?
C17 C18 1.429(15) . ?
C17 C22 1.481(15) . ?
C18 C23 1.510(15) . ?
C19 H19A 0.9800 . ?
C19 H19B 0.9800 . ?
C19 H19C 0.9800 . ?
C20 H20A 0.9800 . ?
C20 H20B 0.9800 . ?
C20 H20C 0.9800 . ?
C21 H21A 0.9800 . ?
C21 H21B 0.9800 . ?
C21 H21C 0.9800 . ?
C22 H22A 0.9800 . ?
C22 H22B 0.9800 . ?
C22 H22C 0.9800 . ?
C23 H23A 0.9800 . ?
C23 H23B 0.9800 . ?
C23 H23C 0.9800 . ?
C24 C25 1.433(15) . ?
C24 C28 1.434(15) . ?
C24 C29 1.522(16) . ?
C25 C26 1.375(15) . ?
C25 C30 1.516(15) . ?
C26 C27 1.451(15) . ?
C26 C31 1.501(15) . ?
C27 C28 1.448(15) . ?
C27 C32 1.499(15) . ?
C28 C33 1.480(14) . ?
C29 H29A 0.9800 . ?
C29 H29B 0.9800 . ?
C29 H29C 0.9800 . ?
C30 H30A 0.9800 . ?
C30 H30B 0.9800 . ?
C30 H30C 0.9800 . ?
C31 H31A 0.9800 . ?
C31 H31B 0.9800 . ?
C31 H31C 0.9800 . ?
C32 H32A 0.9800 . ?
C32 H32B 0.9800 . ?
C32 H32C 0.9800 . ?
C33 H33A 0.9800 . ?
C33 H33B 0.9800 . ?
C33 H33C 0.9800 . ?
C34 H34A 0.9800 . ?
C34 H34B 0.9800 . ?
C34 H34C 0.9800 . ?
C34 C35 1.49(2) . ?
C35 H35A 0.9900 . ?
C35 H35B 0.9900 . ?
C35 C36 1.47(2) . ?
C36 H36A 0.9900 . ?
C36 H36B 0.9900 . ?
C36 C37 1.517(19) . ?
C37 H37A 0.9900 . ?
C37 H37B 0.9900 . ?
C37 C38 1.53(2) . ?
C38 H38A 0.9800 . ?
C38 H38B 0.9800 . ?
C38 H38C 0.9800 . ?

loop_
_geom_torsion_atom_site_label_1
_geom_torsion_atom_site_label_2
_geom_torsion_atom_site_label_3
_geom_torsion_atom_site_label_4
_geom_torsion
_geom_torsion_site_symmetry_1
_geom_torsion_site_symmetry_2
_geom_torsion_site_symmetry_3
_geom_torsion_site_symmetry_4
_geom_torsion_publ_flag
Ir1 C4 C5 C6 61.3(7) . . . . ?
Ir1 C4 C5 C10 -123.7(11) . . . . ?
Ir1 C4 C8 C7 -62.7(7) . . . . ?
Ir1 C4 C8 C13 123.9(12) . . . . ?
Ir1 C5 C6 C7 63.7(8) . . . . ?
Ir1 C5 C6 C11 -123.5(11) . . . . ?
Ir1 C6 C7 C8 62.3(8) . . . . ?
Ir1 C6 C7 C12 -123.2(12) . . . . ?
Ir1 C7 C8 C4 63.8(8) . . . . ?
Ir1 C7 C8 C13 -123.0(12) . . . . ?
Ir2 C14 C15 C16 64.9(7) . . . . ?
Ir2 C14 C15 C20 -119.7(11) . . . . ?
Ir2 C14 C18 C17 -59.3(8) . . . . ?
Ir2 C14 C18 C23 121.7(11) . . . . ?
Ir2 C15 C16 C17 61.9(7) . . . . ?
Ir2 C15 C16 C21 -123.9(10) . . . . ?
Ir2 C16 C17 C18 64.2(7) . . . . ?
Ir2 C16 C17 C22 -125.5(10) . . . . ?
Ir2 C17 C18 C14 58.6(8) . . . . ?
Ir2 C17 C18 C23 -122.4(11) . . . . ?
Ir3 C24 C25 C26 -61.4(7) . . . . ?
Ir3 C24 C25 C30 117.9(10) . . . . ?
Ir3 C24 C28 C27 66.5(7) . . . . ?
Ir3 C24 C28 C33 -121.6(10) . . . . ?
Ir3 C25 C26 C27 -57.9(7) . . . . ?
Ir3 C25 C26 C31 126.5(11) . . . . ?
Ir3 C26 C27 C28 -61.8(6) . . . . ?
Ir3 C26 C27 C32 125.5(10) . . . . ?
Ir3 C27 C28 C24 -64.9(7) . . . . ?
Ir3 C27 C28 C33 122.9(10) . . . . ?
Nb1 O1 C1 O2 -3.8(9) . . . . ?
Nb1 O1 C1 N1 175.0(9) . . . . ?
Nb1 O2 C1 O1 3.8(9) . . . . ?
Nb1 O2 C1 N1 -175.0(9) . . . . ?
C2 N1 C1 O1 -0.9(16) . . . . ?
C2 N1 C1 O2 177.8(10) . . . . ?
C3 N1 C1 O1 177.2(10) . . . . ?
C3 N1 C1 O2 -4.1(16) . . . . ?
C4 C5 C6 Ir1 -62.7(7) . . . . ?
C4 C5 C6 C7 1.0(12) . . . . ?
C4 C5 C6 C11 173.8(10) . . . . ?
C5 C4 C8 Ir1 61.5(7) . . . . ?
C5 C4 C8 C7 -1.2(12) . . . . ?
C5 C4 C8 C13 -174.5(11) . . . . ?
C5 C6 C7 Ir1 -64.0(8) . . . . ?
C5 C6 C7 C8 -1.7(13) . . . . ?
C5 C6 C7 C12 172.8(11) . . . . ?
C6 C7 C8 Ir1 -62.0(8) . . . . ?
C6 C7 C8 C4 1.8(12) . . . . ?
C6 C7 C8 C13 175.0(11) . . . . ?
C8 C4 C5 Ir1 -61.2(7) . . . . ?
C8 C4 C5 C6 0.1(12) . . . . ?
C8 C4 C5 C10 175.1(10) . . . . ?
C9 C4 C5 Ir1 119.8(12) . . . . ?
C9 C4 C5 C6 -178.9(11) . . . . ?
C9 C4 C5 C10 -3.9(18) . . . . ?
C9 C4 C8 Ir1 -119.5(11) . . . . ?
C9 C4 C8 C7 177.8(11) . . . . ?
C9 C4 C8 C13 4.4(18) . . . . ?
C10 C5 C6 Ir1 122.5(11) . . . . ?
C10 C5 C6 C7 -173.8(10) . . . . ?
C10 C5 C6 C11 -1.0(18) . . . . ?
C11 C6 C7 Ir1 123.2(11) . . . . ?
C11 C6 C7 C8 -174.5(11) . . . . ?
C11 C6 C7 C12 0.0(19) . . . . ?
C12 C7 C8 Ir1 123.4(12) . . . . ?
C12 C7 C8 C4 -172.8(11) . . . . ?
C12 C7 C8 C13 0.4(19) . . . . ?
C14 C15 C16 Ir2 -63.8(7) . . . . ?
C14 C15 C16 C17 -2.0(11) . . . . ?
C14 C15 C16 C21 172.3(10) . . . . ?
C15 C14 C18 Ir2 62.6(7) . . . . ?
C15 C14 C18 C17 3.3(12) . . . . ?
C15 C14 C18 C23 -175.7(10) . . . . ?
C15 C16 C17 Ir2 -60.1(7) . . . . ?
C15 C16 C17 C18 4.0(12) . . . . ?
C15 C16 C17 C22 174.4(10) . . . . ?
C16 C17 C18 Ir2 -63.3(7) . . . . ?
C16 C17 C18 C14 -4.7(12) . . . . ?
C16 C17 C18 C23 174.3(10) . . . . ?
C18 C14 C15 Ir2 -65.7(8) . . . . ?
C18 C14 C15 C16 -0.8(12) . . . . ?
C18 C14 C15 C20 174.6(11) . . . . ?
C19 C14 C15 Ir2 121.9(11) . . . . ?
C19 C14 C15 C16 -173.2(10) . . . . ?
C19 C14 C15 C20 2.2(18) . . . . ?
C19 C14 C18 Ir2 -125.0(11) . . . . ?
C19 C14 C18 C17 175.7(11) . . . . ?
C19 C14 C18 C23 -3.3(18) . . . . ?
C20 C15 C16 Ir2 120.7(11) . . . . ?
C20 C15 C16 C17 -177.5(10) . . . . ?
C20 C15 C16 C21 -3.2(17) . . . . ?
C21 C16 C17 Ir2 125.6(11) . . . . ?
C21 C16 C17 C18 -170.3(10) . . . . ?
C21 C16 C17 C22 0.1(17) . . . . ?
C22 C17 C18 Ir2 126.9(11) . . . . ?
C22 C17 C18 C14 -174.4(10) . . . . ?
C22 C17 C18 C23 4.5(18) . . . . ?
C24 C25 C26 Ir3 56.3(7) . . . . ?
C24 C25 C26 C27 -1.6(11) . . . . ?
C24 C25 C26 C31 -177.2(10) . . . . ?
C25 C24 C28 Ir3 -70.0(7) . . . . ?
C25 C24 C28 C27 -3.5(11) . . . . ?
C25 C24 C28 C33 168.4(10) . . . . ?
C25 C26 C27 Ir3 61.2(7) . . . . ?
C25 C26 C27 C28 -0.6(11) . . . . ?
C25 C26 C27 C32 -173.3(10) . . . . ?
C26 C27 C28 Ir3 67.4(7) . . . . ?
C26 C27 C28 C24 2.5(10) . . . . ?
C26 C27 C28 C33 -169.7(9) . . . . ?
C28 C24 C25 Ir3 64.6(7) . . . . ?
C28 C24 C25 C26 3.2(11) . . . . ?
C28 C24 C25 C30 -177.6(9) . . . . ?
C29 C24 C25 Ir3 -124.8(10) . . . . ?
C29 C24 C25 C26 173.8(9) . . . . ?
C29 C24 C25 C30 -6.9(16) . . . . ?
C29 C24 C28 Ir3 119.3(10) . . . . ?
C29 C24 C28 C27 -174.2(9) . . . . ?
C29 C24 C28 C33 -2.2(16) . . . . ?
C30 C25 C26 Ir3 -122.9(10) . . . . ?
C30 C25 C26 C27 179.2(9) . . . . ?
C30 C25 C26 C31 3.6(17) . . . . ?
C31 C26 C27 Ir3 -122.9(9) . . . . ?
C31 C26 C27 C28 175.3(9) . . . . ?
C31 C26 C27 C32 2.6(16) . . . . ?
C32 C27 C28 Ir3 -119.7(10) . . . . ?
C32 C27 C28 C24 175.3(9) . . . . ?
C32 C27 C28 C33 3.1(16) . . . . ?
C34 C35 C36 C37 -177.3(14) . . . . ?
C35 C36 C37 C38 -60.1(19) . . . . ?

loop_
_exptl_oxdiff_crystal_face_indexfrac_h
_exptl_oxdiff_crystal_face_indexfrac_k
_exptl_oxdiff_crystal_face_indexfrac_l
_exptl_oxdiff_crystal_face_x
_exptl_oxdiff_crystal_face_y
_exptl_oxdiff_crystal_face_z
-0.0002 1.0022 2.0040 0.0325 0.0846 -0.0224
0.0002 -1.0022 -2.0040 -0.0325 -0.0846 0.0224
-15.6789 -2.6320 -1.3656 0.8431 -0.4022 -0.3571
15.6099 3.4973 -0.1206 -0.8075 0.3856 0.4464
0.8453 9.1302 -15.0987 0.2813 -0.1297 0.9508
-1.4193 -9.2040 15.0105 -0.2497 0.1146 -0.9615
0.0549 -16.0165 -4.1730 -0.5519 -0.5866 -0.5927
6.1474 -8.3943 -19.4042 -0.6346 -0.6684 0.3879
-1.0010 -2.0052 -2.0049 -0.0076 -0.1326 -0.0417
